data_1514364
loop_
_publ_author_name
'Du, Feng-Yu'
'Zhang, Peng'
'Li, Xiao-Ming'
'Li, Chun-Shun'
'Cui, Chuan-Ming'
'Wang, Bin-Gui'

_publ_section_title
;
 Cyclohexadepsipeptides of the Isaridin Class from the Marine-Derived
 Fungus Beauveria felina EN-135.
;
_journal_issue 5
_journal_name_full 'Journal of natural products'
_journal_page_first 1164
_journal_paper_doi 10.1021/np4011037
_journal_volume 77
_journal_year 2014
_chemical_formula_sum 'C36 H57 N5 O9'
_chemical_formula_weight 703.87
_chemical_name_systematic
; 
 ? 
;
_space_group_IT_number 19
_symmetry_cell_setting orthorhombic
_symmetry_space_group_name_Hall 'P 2ac 2ab'
_symmetry_space_group_name_H-M 'P 21 21 21'
_atom_sites_solution_hydrogens geom
_atom_sites_solution_primary direct
_atom_sites_solution_secondary difmap
_audit_creation_method SHELXL-97
_cell_angle_alpha 90.00
_cell_angle_beta 90.00
_cell_angle_gamma 90.00
_cell_formula_units_Z 4
_cell_length_a 10.2134(9)
_cell_length_b 15.7979(16)
_cell_length_c 24.297(3)
_cell_measurement_reflns_used 654
_cell_measurement_temperature 293(2)
_cell_measurement_theta_max 70.9331
_cell_measurement_theta_min 2.7948
_cell_volume 3920.3(7)
_computing_cell_refinement 'Bruker FRAMBO'
_computing_data_collection 'Bruker FRAMBO'
_computing_data_reduction 'Bruker SAINT'
_computing_molecular_graphics 'Bruker SHELXTL'
_computing_publication_material 'Bruker SHELXTL'
_computing_structure_refinement 'SHELXL-97 (Sheldrick, 1997)'
_computing_structure_solution 'SHELXS-97 (Sheldrick, 1990)'
_diffrn_ambient_temperature 293(2)
_diffrn_measured_fraction_theta_full 0.996
_diffrn_measured_fraction_theta_max 0.996
_diffrn_measurement_device_type 'CCD area detector'
_diffrn_measurement_method 'phi and omega scans'
_diffrn_radiation_monochromator graphite
_diffrn_radiation_source 'fine-focus sealed tube'
_diffrn_radiation_type CuK\a
_diffrn_radiation_wavelength 1.54178
_diffrn_reflns_av_R_equivalents 0.0737
_diffrn_reflns_av_sigmaI/netI 0.2295
_diffrn_reflns_limit_h_max 12
_diffrn_reflns_limit_h_min -12
_diffrn_reflns_limit_k_max 18
_diffrn_reflns_limit_k_min -17
_diffrn_reflns_limit_l_max 28
_diffrn_reflns_limit_l_min -12
_diffrn_reflns_number 8031
_diffrn_reflns_theta_full 66.00
_diffrn_reflns_theta_max 66.00
_diffrn_reflns_theta_min 3.34
_exptl_absorpt_coefficient_mu 0.701
_exptl_absorpt_correction_T_max 0.9525
_exptl_absorpt_correction_T_min 0.9082
_exptl_absorpt_correction_type multi-scan
_exptl_absorpt_process_details sadabs
_exptl_crystal_density_diffrn 1.193
_exptl_crystal_density_method 'not measured'
_exptl_crystal_F_000 1520
_exptl_crystal_size_max 0.14
_exptl_crystal_size_mid 0.10
_exptl_crystal_size_min 0.07
_refine_diff_density_max 0.575
_refine_diff_density_min -0.239
_refine_diff_density_rms 0.060
_refine_ls_abs_structure_details 'Flack H D (1983), Acta Cryst. A39, 876-881'
_refine_ls_abs_structure_Flack 0.0(10)
_refine_ls_extinction_coef 0.0014(2)
_refine_ls_extinction_expression Fc^*^=kFc[1+0.001xFc^2^\l^3^/sin(2\q)]^-1/4^
_refine_ls_extinction_method SHELXL
_refine_ls_goodness_of_fit_ref 1.012
_refine_ls_hydrogen_treatment mixed
_refine_ls_matrix_type full
_refine_ls_number_parameters 461
_refine_ls_number_reflns 5855
_refine_ls_number_restraints 0
_refine_ls_restrained_S_all 1.012
_refine_ls_R_factor_all 0.2507
_refine_ls_R_factor_gt 0.1008
_refine_ls_shift/su_max 0.001
_refine_ls_shift/su_mean 0.000
_refine_ls_structure_factor_coef Fsqd
_refine_ls_weighting_details 'calc w=1/[\s^2^(Fo^2^)+(0.0685P)^2^+0.0000P] where P=(Fo^2^+2Fc^2^)/3'
_refine_ls_weighting_scheme calc
_refine_ls_wR_factor_gt 0.1984
_refine_ls_wR_factor_ref 0.3260
_reflns_number_gt 1700
_reflns_number_total 5855
_reflns_threshold_expression >2sigma(I)
_cod_data_source_file np4011037_si_002.cif
_cod_data_source_block 130808b
_cod_depositor_comments
;
The following automatic conversions were performed:

'_symmetry_cell_setting' value 'Orthorhombic' changed to
'orthorhombic' according to
/usr/data/users/saulius/crontab/automatic-downloads/rss-feeds/ACS/lib/dictionaries/cif_core.dic
dictionary named 'cif_core.dic' version 2.4.2 from 2011-04-26.

Automatic conversion script
Id: cif_fix_values 2281 2013-09-26 08:29:07Z andrius 

 Adding full bibliography for 1514363--1514365.cif.
;
_cod_original_cell_volume 3920.4(7)
_cod_original_sg_symbol_H-M P2(1)2(1)2(1)
_cod_database_code 1514364

loop_
_symmetry_equiv_pos_as_xyz
'x, y, z'
'-x+1/2, -y, z+1/2'
'-x, y+1/2, -z+1/2'
'x+1/2, -y+1/2, -z'

loop_
_atom_site_label
_atom_site_type_symbol
_atom_site_fract_x
_atom_site_fract_y
_atom_site_fract_z
_atom_site_U_iso_or_equiv
_atom_site_adp_type
_atom_site_occupancy
_atom_site_symmetry_multiplicity
_atom_site_calc_flag
_atom_site_refinement_flags
N1 N 0.5925(11) 0.2657(7) 0.0891(5) 0.077(3) Uani 1 1 d .
N2 N 0.5034(9) 0.5987(7) 0.2213(4) 0.071(3) Uani 1 1 d .
H2 H 0.4805 0.5701 0.1927 0.085 Uiso 1 1 calc R
N3 N 0.2067(9) 0.6870(7) 0.2082(4) 0.070(3) Uani 1 1 d .
N4 N 0.1426(9) 0.4930(7) 0.1564(4) 0.065(3) Uani 1 1 d .
N5 N 0.3671(9) 0.3173(7) 0.1488(4) 0.074(3) Uani 1 1 d .
H5 H 0.4368 0.2987 0.1645 0.089 Uiso 1 1 calc R
O1 O 0.2449(9) 0.3198(7) 0.0730(3) 0.088(3) Uani 1 1 d .
O2 O 0.7923(8) 0.3137(6) 0.1136(4) 0.084(3) Uani 1 1 d .
O3 O 0.6961(8) 0.4767(6) 0.1309(3) 0.070(2) Uani 1 1 d .
O4 O 0.6113(8) 0.3989(6) 0.2008(4) 0.077(3) Uani 1 1 d .
O5 O 0.4637(9) 0.7149(6) 0.2715(4) 0.088(3) Uani 1 1 d .
O6 O -0.0004(9) 0.6438(6) 0.2034(4) 0.087(3) Uani 1 1 d .
O7 O 0.3615(8) 0.4903(5) 0.1472(3) 0.072(2) Uani 1 1 d .
O8 O -0.0758(11) 0.5399(8) 0.3666(5) 0.134(4) Uani 1 1 d .
H8 H -0.0552 0.5900 0.3684 0.201 Uiso 1 1 calc R
O9 O 0.0225(10) 0.2142(6) 0.1024(5) 0.121(4) Uani 1 1 d .
H9C H 0.0865 0.2460 0.0938 0.146 Uiso 1 1 d R
H9D H -0.0456 0.2448 0.1055 0.146 Uiso 1 1 d R
C1 C 0.3488(14) 0.3047(10) 0.0945(6) 0.078(4) Uani 1 1 d .
C2 C 0.4665(12) 0.2758(8) 0.0620(6) 0.074(4) Uani 1 1 d .
H2A H 0.4777 0.3139 0.0305 0.089 Uiso 1 1 calc R
C3 C 0.4413(14) 0.1849(9) 0.0398(6) 0.086(4) Uani 1 1 d .
H3A H 0.3487 0.1712 0.0406 0.103 Uiso 1 1 calc R
H3B H 0.4736 0.1787 0.0025 0.103 Uiso 1 1 calc R
C4 C 0.5157(16) 0.1309(9) 0.0785(7) 0.100(5) Uani 1 1 d .
H4A H 0.4628 0.1188 0.1107 0.120 Uiso 1 1 calc R
H4B H 0.5379 0.0777 0.0609 0.120 Uiso 1 1 calc R
C5 C 0.6358(14) 0.1754(9) 0.0950(6) 0.088(4) Uani 1 1 d .
H5A H 0.7084 0.1623 0.0707 0.105 Uiso 1 1 calc R
H5B H 0.6602 0.1623 0.1326 0.105 Uiso 1 1 calc R
C6 C 0.6756(13) 0.3269(10) 0.0999(6) 0.074(4) Uani 1 1 d .
C7 C 0.6336(12) 0.4206(8) 0.0916(5) 0.071(3) Uani 1 1 d .
H7 H 0.5383 0.4251 0.0955 0.085 Uiso 1 1 calc R
C8 C 0.6736(13) 0.4545(9) 0.0357(5) 0.078(4) Uani 1 1 d .
H8A H 0.7684 0.4583 0.0345 0.094 Uiso 1 1 calc R
H8B H 0.6468 0.4141 0.0078 0.094 Uiso 1 1 calc R
C9 C 0.6175(14) 0.5395(10) 0.0214(6) 0.090(5) Uani 1 1 d .
H9 H 0.6248 0.5756 0.0541 0.109 Uiso 1 1 calc R
C10 C 0.4729(16) 0.5324(11) 0.0069(6) 0.108(5) Uani 1 1 d .
H10A H 0.4626 0.4951 -0.0241 0.162 Uiso 1 1 calc R
H10B H 0.4394 0.5873 -0.0023 0.162 Uiso 1 1 calc R
H10C H 0.4256 0.5101 0.0378 0.162 Uiso 1 1 calc R
C11 C 0.6943(17) 0.5821(10) -0.0253(6) 0.116(6) Uani 1 1 d .
H11A H 0.7838 0.5896 -0.0142 0.174 Uiso 1 1 calc R
H11B H 0.6562 0.6362 -0.0333 0.174 Uiso 1 1 calc R
H11C H 0.6911 0.5471 -0.0576 0.174 Uiso 1 1 calc R
C12 C 0.6705(11) 0.4602(9) 0.1837(6) 0.066(3) Uani 1 1 d .
C13 C 0.7188(12) 0.5294(8) 0.2209(5) 0.072(4) Uani 1 1 d .
H13A H 0.7556 0.5746 0.1987 0.086 Uiso 1 1 calc R
H13B H 0.7878 0.5074 0.2443 0.086 Uiso 1 1 calc R
C14 C 0.6075(11) 0.5652(9) 0.2571(5) 0.075(4) Uani 1 1 d .
H14A H 0.5726 0.5209 0.2805 0.090 Uiso 1 1 calc R
H14B H 0.6412 0.6100 0.2805 0.090 Uiso 1 1 calc R
C15 C 0.4435(13) 0.6720(10) 0.2317(6) 0.073(4) Uani 1 1 d .
C16 C 0.3431(11) 0.6963(8) 0.1877(5) 0.066(3) Uani 1 1 d .
H16 H 0.3541 0.6574 0.1566 0.079 Uiso 1 1 calc R
C17 C 0.3695(12) 0.7879(8) 0.1664(5) 0.076(4) Uani 1 1 d .
H17A H 0.2988 0.8045 0.1420 0.092 Uiso 1 1 calc R
H17B H 0.3694 0.8264 0.1975 0.092 Uiso 1 1 calc R
C18 C 0.5016(14) 0.7964(9) 0.1353(6) 0.083(4) Uani 1 1 d .
H18 H 0.5715 0.7786 0.1604 0.099 Uiso 1 1 calc R
C19 C 0.5260(16) 0.8863(8) 0.1201(6) 0.099(5) Uani 1 1 d .
H19A H 0.6067 0.8903 0.0999 0.148 Uiso 1 1 calc R
H19B H 0.5318 0.9200 0.1528 0.148 Uiso 1 1 calc R
H19C H 0.4554 0.9066 0.0976 0.148 Uiso 1 1 calc R
C20 C 0.508(2) 0.7424(10) 0.0863(7) 0.133(7) Uani 1 1 d .
H20A H 0.4366 0.7561 0.0621 0.200 Uiso 1 1 calc R
H20B H 0.5015 0.6841 0.0971 0.200 Uiso 1 1 calc R
H20C H 0.5894 0.7516 0.0676 0.200 Uiso 1 1 calc R
C21 C 0.1134(13) 0.6404(9) 0.1845(6) 0.074(4) Uani 1 1 d .
C22 C 0.1368(11) 0.5841(9) 0.1366(5) 0.069(3) Uani 1 1 d .
H22 H 0.2237 0.5982 0.1221 0.083 Uiso 1 1 calc R
C23 C 0.0410(12) 0.5929(9) 0.0895(5) 0.077(4) Uani 1 1 d .
H23 H -0.0467 0.5804 0.1037 0.092 Uiso 1 1 calc R
C24 C 0.0427(15) 0.6895(9) 0.0702(6) 0.099(5) Uani 1 1 d .
H24A H 0.0041 0.7242 0.0983 0.149 Uiso 1 1 calc R
H24B H -0.0063 0.6952 0.0367 0.149 Uiso 1 1 calc R
H24C H 0.1315 0.7071 0.0641 0.149 Uiso 1 1 calc R
C25 C 0.0671(14) 0.5345(9) 0.0417(5) 0.094(5) Uani 1 1 d .
H25A H 0.1568 0.5398 0.0305 0.140 Uiso 1 1 calc R
H25B H 0.0108 0.5493 0.0116 0.140 Uiso 1 1 calc R
H25C H 0.0502 0.4771 0.0527 0.140 Uiso 1 1 calc R
C26 C 0.2607(13) 0.4543(9) 0.1597(5) 0.068(4) Uani 1 1 d .
C27 C 0.2669(12) 0.3632(8) 0.1815(5) 0.071(4) Uani 1 1 d .
H27 H 0.1816 0.3359 0.1765 0.086 Uiso 1 1 calc R
C28 C 0.3050(13) 0.3608(9) 0.2435(5) 0.080(4) Uani 1 1 d .
H28A H 0.3124 0.3023 0.2552 0.096 Uiso 1 1 calc R
H28B H 0.3900 0.3872 0.2481 0.096 Uiso 1 1 calc R
C29 C 0.2058(14) 0.4060(10) 0.2803(5) 0.079(4) Uani 1 1 d .
C30 C 0.1016(15) 0.3616(10) 0.3032(6) 0.089(4) Uani 1 1 d .
H30 H 0.0936 0.3033 0.2990 0.106 Uiso 1 1 calc R
C31 C 0.0105(16) 0.4077(11) 0.3324(6) 0.098(5) Uani 1 1 d .
H31 H -0.0601 0.3796 0.3482 0.118 Uiso 1 1 calc R
C32 C 0.0206(16) 0.4953(12) 0.3392(6) 0.093(5) Uani 1 1 d .
C33 C 0.1295(14) 0.5388(10) 0.3201(5) 0.090(4) Uani 1 1 d .
H33 H 0.1410 0.5961 0.3273 0.108 Uiso 1 1 calc R
C34 C 0.2195(14) 0.4937(10) 0.2902(5) 0.078(4) Uani 1 1 d .
H34 H 0.2920 0.5218 0.2759 0.094 Uiso 1 1 calc R
C35 C 0.1711(14) 0.7446(8) 0.2539(5) 0.085(4) Uani 1 1 d .
H35A H 0.1525 0.7999 0.2394 0.127 Uiso 1 1 calc R
H35B H 0.2426 0.7482 0.2794 0.127 Uiso 1 1 calc R
H35C H 0.0950 0.7231 0.2724 0.127 Uiso 1 1 calc R
C36 C 0.0196(11) 0.4534(8) 0.1699(5) 0.080(4) Uani 1 1 d .
H36A H 0.0129 0.4002 0.1510 0.119 Uiso 1 1 calc R
H36B H -0.0511 0.4896 0.1588 0.119 Uiso 1 1 calc R
H36C H 0.0151 0.4440 0.2089 0.119 Uiso 1 1 calc R

loop_
_atom_site_aniso_label
_atom_site_aniso_U_11
_atom_site_aniso_U_22
_atom_site_aniso_U_33
_atom_site_aniso_U_23
_atom_site_aniso_U_13
_atom_site_aniso_U_12
N1 0.065(7) 0.078(8) 0.089(8) -0.002(7) -0.002(6) 0.011(7)
N2 0.054(6) 0.082(7) 0.077(7) 0.000(6) -0.007(5) 0.003(6)
N3 0.051(6) 0.079(8) 0.080(7) -0.014(6) 0.000(5) -0.001(6)
N4 0.043(5) 0.075(7) 0.078(7) -0.004(6) -0.009(5) 0.006(6)
N5 0.055(6) 0.081(8) 0.086(7) 0.000(7) 0.004(6) 0.003(6)
O1 0.056(5) 0.119(9) 0.089(6) -0.007(6) -0.006(5) 0.001(6)
O2 0.057(5) 0.088(7) 0.107(7) -0.013(6) 0.000(5) 0.001(6)
O3 0.057(5) 0.080(6) 0.073(5) -0.004(5) 0.000(4) -0.004(5)
O4 0.064(5) 0.081(6) 0.085(6) -0.005(6) 0.001(5) -0.002(5)
O5 0.085(6) 0.073(6) 0.106(7) -0.025(6) -0.021(6) 0.004(6)
O6 0.072(6) 0.094(7) 0.096(6) -0.021(6) 0.013(6) -0.005(6)
O7 0.055(5) 0.069(6) 0.091(6) -0.005(5) -0.001(5) 0.003(5)
O8 0.116(9) 0.134(10) 0.151(10) -0.002(9) 0.051(8) 0.005(9)
O9 0.076(6) 0.111(8) 0.177(10) 0.023(8) 0.006(7) 0.009(7)
C1 0.062(8) 0.085(10) 0.087(10) -0.005(9) 0.006(8) 0.007(9)
C2 0.058(7) 0.068(9) 0.098(10) -0.009(8) -0.004(7) -0.002(7)
C3 0.069(8) 0.090(10) 0.098(10) -0.013(9) -0.009(8) 0.006(9)
C4 0.089(11) 0.097(11) 0.114(12) -0.012(11) -0.007(10) -0.005(10)
C5 0.078(9) 0.079(10) 0.107(11) -0.004(9) -0.011(9) 0.007(9)
C6 0.058(8) 0.084(10) 0.081(9) -0.006(9) -0.004(7) 0.006(8)
C7 0.058(7) 0.077(9) 0.078(8) 0.003(8) 0.001(7) -0.008(8)
C8 0.062(8) 0.095(11) 0.078(8) -0.011(9) 0.010(7) -0.004(8)
C9 0.090(11) 0.090(11) 0.092(10) 0.006(10) -0.004(9) -0.013(10)
C10 0.101(12) 0.119(14) 0.105(11) 0.018(11) 0.004(10) -0.004(12)
C11 0.126(14) 0.109(13) 0.113(12) 0.019(12) -0.003(12) -0.009(13)
C12 0.036(6) 0.083(10) 0.078(9) -0.012(8) -0.004(6) 0.007(7)
C13 0.053(7) 0.078(9) 0.084(8) -0.006(8) 0.003(6) 0.007(7)
C14 0.063(7) 0.086(10) 0.077(8) -0.002(8) -0.009(7) 0.011(8)
C15 0.053(7) 0.077(10) 0.089(10) 0.002(9) -0.003(7) 0.001(8)
C16 0.052(6) 0.066(8) 0.080(8) 0.003(7) 0.001(7) -0.002(7)
C17 0.071(8) 0.074(9) 0.084(9) -0.009(8) -0.004(8) 0.000(8)
C18 0.082(9) 0.087(10) 0.080(9) 0.000(9) 0.014(8) -0.005(9)
C19 0.109(12) 0.092(11) 0.095(10) 0.031(9) -0.009(9) 0.003(11)
C20 0.160(18) 0.099(12) 0.140(15) -0.009(12) 0.053(15) -0.010(14)
C21 0.062(8) 0.079(10) 0.081(9) -0.007(8) -0.001(8) 0.005(8)
C22 0.044(6) 0.084(9) 0.079(8) -0.001(8) 0.000(6) 0.014(7)
C23 0.059(7) 0.085(10) 0.085(9) -0.001(9) -0.014(7) -0.001(8)
C24 0.096(11) 0.096(11) 0.106(11) -0.002(10) -0.024(9) -0.001(11)
C25 0.086(10) 0.111(12) 0.083(10) -0.012(10) -0.002(8) 0.011(11)
C26 0.059(7) 0.074(10) 0.071(8) -0.002(7) -0.008(7) 0.002(8)
C27 0.057(7) 0.081(9) 0.076(8) 0.001(7) 0.001(7) -0.003(7)
C28 0.067(8) 0.093(10) 0.079(9) -0.001(8) 0.003(7) 0.008(8)
C29 0.074(9) 0.090(11) 0.073(9) 0.003(8) 0.000(7) 0.008(10)
C30 0.084(10) 0.102(12) 0.080(10) 0.001(9) 0.008(8) -0.001(10)
C31 0.088(11) 0.112(13) 0.094(11) -0.005(11) 0.019(9) -0.009(12)
C32 0.087(11) 0.114(14) 0.076(9) -0.006(10) 0.019(9) 0.021(11)
C33 0.081(10) 0.106(12) 0.084(9) -0.010(9) 0.010(8) 0.006(10)
C34 0.067(8) 0.089(11) 0.079(9) -0.004(8) 0.001(7) 0.002(9)
C35 0.088(10) 0.079(9) 0.087(9) -0.030(8) 0.000(8) -0.001(9)
C36 0.055(7) 0.085(10) 0.098(10) 0.005(8) 0.002(7) -0.010(8)

loop_
_atom_type_symbol
_atom_type_description
_atom_type_scat_dispersion_real
_atom_type_scat_dispersion_imag
_atom_type_scat_source
C C 0.0181 0.0091 'International Tables Vol C Tables 4.2.6.8 and 6.1.1.4'
H H 0.0000 0.0000 'International Tables Vol C Tables 4.2.6.8 and 6.1.1.4'
N N 0.0311 0.0180 'International Tables Vol C Tables 4.2.6.8 and 6.1.1.4'
O O 0.0492 0.0322 'International Tables Vol C Tables 4.2.6.8 and 6.1.1.4'

loop_
_geom_angle_atom_site_label_1
_geom_angle_atom_site_label_2
_geom_angle_atom_site_label_3
_geom_angle
C6 N1 C2 125.6(12)
C6 N1 C5 119.3(11)
C2 N1 C5 114.1(12)
C15 N2 C14 122.0(11)
C15 N2 H2 119.0
C14 N2 H2 119.0
C21 N3 C35 119.2(10)
C21 N3 C16 125.3(11)
C35 N3 C16 114.9(10)
C26 N4 C36 124.5(11)
C26 N4 C22 118.8(11)
C36 N4 C22 116.7(10)
C1 N5 C27 120.0(11)
C1 N5 H5 120.0
C27 N5 H5 120.0
C12 O3 C7 115.3(10)
C32 O8 H8 109.5
H9C O9 H9D 108.4
O1 C1 N5 121.2(13)
O1 C1 C2 122.2(13)
N5 C1 C2 116.6(13)
N1 C2 C1 120.0(12)
N1 C2 C3 101.6(11)
C1 C2 C3 109.2(11)
N1 C2 H2A 108.5
C1 C2 H2A 108.5
C3 C2 H2A 108.5
C4 C3 C2 103.2(11)
C4 C3 H3A 111.1
C2 C3 H3A 111.1
C4 C3 H3B 111.1
C2 C3 H3B 111.1
H3A C3 H3B 109.1
C5 C4 C3 109.1(12)
C5 C4 H4A 109.9
C3 C4 H4A 109.9
C5 C4 H4B 109.9
C3 C4 H4B 109.9
H4A C4 H4B 108.3
C4 C5 N1 100.5(12)
C4 C5 H5A 111.7
N1 C5 H5A 111.7
C4 C5 H5B 111.7
N1 C5 H5B 111.7
H5A C5 H5B 109.4
O2 C6 N1 123.0(14)
O2 C6 C7 117.1(13)
N1 C6 C7 119.7(11)
O3 C7 C8 104.8(10)
O3 C7 C6 111.9(10)
C8 C7 C6 112.2(11)
O3 C7 H7 109.2
C8 C7 H7 109.2
C6 C7 H7 109.2
C9 C8 C7 114.8(12)
C9 C8 H8A 108.6
C7 C8 H8A 108.6
C9 C8 H8B 108.6
C7 C8 H8B 108.6
H8A C8 H8B 107.5
C8 C9 C10 111.0(13)
C8 C9 C11 111.6(13)
C10 C9 C11 110.9(13)
C8 C9 H9 107.7
C10 C9 H9 107.7
C11 C9 H9 107.7
C9 C10 H10A 109.5
C9 C10 H10B 109.5
H10A C10 H10B 109.5
C9 C10 H10C 109.5
H10A C10 H10C 109.5
H10B C10 H10C 109.5
C9 C11 H11A 109.5
C9 C11 H11B 109.5
H11A C11 H11B 109.5
C9 C11 H11C 109.5
H11A C11 H11C 109.5
H11B C11 H11C 109.5
O4 C12 O3 125.6(13)
O4 C12 C13 122.6(13)
O3 C12 C13 111.8(12)
C12 C13 C14 111.6(10)
C12 C13 H13A 109.3
C14 C13 H13A 109.3
C12 C13 H13B 109.3
C14 C13 H13B 109.3
H13A C13 H13B 108.0
N2 C14 C13 109.0(10)
N2 C14 H14A 109.9
C13 C14 H14A 109.9
N2 C14 H14B 109.9
C13 C14 H14B 109.9
H14A C14 H14B 108.3
O5 C15 N2 124.4(13)
O5 C15 C16 122.5(13)
N2 C15 C16 113.1(13)
N3 C16 C15 111.6(10)
N3 C16 C17 111.4(10)
C15 C16 C17 110.4(11)
N3 C16 H16 107.8
C15 C16 H16 107.8
C17 C16 H16 107.8
C18 C17 C16 113.1(11)
C18 C17 H17A 109.0
C16 C17 H17A 109.0
C18 C17 H17B 109.0
C16 C17 H17B 109.0
H17A C17 H17B 107.8
C20 C18 C19 110.2(12)
C20 C18 C17 112.5(13)
C19 C18 C17 110.5(13)
C20 C18 H18 107.8
C19 C18 H18 107.8
C17 C18 H18 107.8
C18 C19 H19A 109.5
C18 C19 H19B 109.5
H19A C19 H19B 109.5
C18 C19 H19C 109.5
H19A C19 H19C 109.5
H19B C19 H19C 109.5
C18 C20 H20A 109.5
C18 C20 H20B 109.5
H20A C20 H20B 109.5
C18 C20 H20C 109.5
H20A C20 H20C 109.5
H20B C20 H20C 109.5
O6 C21 N3 118.7(13)
O6 C21 C22 117.7(13)
N3 C21 C22 123.7(12)
C21 C22 C23 115.7(10)
C21 C22 N4 109.1(10)
C23 C22 N4 110.6(11)
C21 C22 H22 107.0
C23 C22 H22 107.0
N4 C22 H22 107.0
C25 C23 C22 114.3(11)
C25 C23 C24 110.9(12)
C22 C23 C24 107.6(11)
C25 C23 H23 107.9
C22 C23 H23 107.9
C24 C23 H23 107.9
C23 C24 H24A 109.5
C23 C24 H24B 109.5
H24A C24 H24B 109.5
C23 C24 H24C 109.5
H24A C24 H24C 109.5
H24B C24 H24C 109.5
C23 C25 H25A 109.5
C23 C25 H25B 109.5
H25A C25 H25B 109.5
C23 C25 H25C 109.5
H25A C25 H25C 109.5
H25B C25 H25C 109.5
O7 C26 N4 122.0(13)
O7 C26 C27 119.3(12)
N4 C26 C27 118.7(12)
N5 C27 C26 107.6(10)
N5 C27 C28 109.6(11)
C26 C27 C28 111.5(11)
N5 C27 H27 109.4
C26 C27 H27 109.4
C28 C27 H27 109.4
C29 C28 C27 113.0(11)
C29 C28 H28A 109.0
C27 C28 H28A 109.0
C29 C28 H28B 109.0
C27 C28 H28B 109.0
H28A C28 H28B 107.8
C30 C29 C34 120.1(14)
C30 C29 C28 120.4(14)
C34 C29 C28 119.4(14)
C31 C30 C29 117.1(15)
C31 C30 H30 121.4
C29 C30 H30 121.4
C30 C31 C32 122.3(16)
C30 C31 H31 118.9
C32 C31 H31 118.9
O8 C32 C33 118.7(16)
O8 C32 C31 120.6(16)
C33 C32 C31 120.7(15)
C34 C33 C32 117.3(15)
C34 C33 H33 121.4
C32 C33 H33 121.4
C33 C34 C29 122.2(15)
C33 C34 H34 118.9
C29 C34 H34 118.9
N3 C35 H35A 109.5
N3 C35 H35B 109.5
H35A C35 H35B 109.5
N3 C35 H35C 109.5
H35A C35 H35C 109.5
H35B C35 H35C 109.5
N4 C36 H36A 109.5
N4 C36 H36B 109.5
H36A C36 H36B 109.5
N4 C36 H36C 109.5
H36A C36 H36C 109.5
H36B C36 H36C 109.5

loop_
_geom_bond_atom_site_label_1
_geom_bond_atom_site_label_2
_geom_bond_distance
N1 C6 1.313(16)
N1 C2 1.455(15)
N1 C5 1.501(16)
N2 C15 1.334(16)
N2 C14 1.474(13)
N2 H2 0.8600
N3 C21 1.335(15)
N3 C35 1.480(14)
N3 C16 1.487(14)
N4 C26 1.354(14)
N4 C36 1.441(14)
N4 C22 1.519(15)
N5 C1 1.346(15)
N5 C27 1.484(14)
N5 H5 0.8600
O1 C1 1.207(15)
O2 C6 1.254(14)
O3 C12 1.336(14)
O3 C7 1.451(13)
O4 C12 1.215(14)
O5 C15 1.198(14)
O6 C21 1.250(14)
O7 C26 1.213(14)
O8 C32 1.383(16)
O8 H8 0.8200
O9 H9C 0.8499
O9 H9D 0.8501
C1 C2 1.510(17)
C2 C3 1.555(17)
C2 H2A 0.9800
C3 C4 1.479(17)
C3 H3A 0.9700
C3 H3B 0.9700
C4 C5 1.470(18)
C4 H4A 0.9700
C4 H4B 0.9700
C5 H5A 0.9700
C5 H5B 0.9700
C6 C7 1.555(17)
C7 C8 1.515(15)
C7 H7 0.9800
C8 C9 1.501(17)
C8 H8A 0.9700
C8 H8B 0.9700
C9 C10 1.523(19)
C9 C11 1.535(18)
C9 H9 0.9800
C10 H10A 0.9600
C10 H10B 0.9600
C10 H10C 0.9600
C11 H11A 0.9600
C11 H11B 0.9600
C11 H11C 0.9600
C12 C13 1.501(16)
C13 C14 1.546(15)
C13 H13A 0.9700
C13 H13B 0.9700
C14 H14A 0.9700
C14 H14B 0.9700
C15 C16 1.530(17)
C16 C17 1.560(16)
C16 H16 0.9800
C17 C18 1.553(17)
C17 H17A 0.9700
C17 H17B 0.9700
C18 C20 1.466(17)
C18 C19 1.489(17)
C18 H18 0.9800
C19 H19A 0.9600
C19 H19B 0.9600
C19 H19C 0.9600
C20 H20A 0.9600
C20 H20B 0.9600
C20 H20C 0.9600
C21 C22 1.484(16)
C22 C23 1.512(15)
C22 H22 0.9800
C23 C25 1.507(16)
C23 C24 1.595(18)
C23 H23 0.9800
C24 H24A 0.9600
C24 H24B 0.9600
C24 H24C 0.9600
C25 H25A 0.9600
C25 H25B 0.9600
C25 H25C 0.9600
C26 C27 1.536(17)
C27 C28 1.556(16)
C27 H27 0.9800
C28 C29 1.528(17)
C28 H28A 0.9700
C28 H28B 0.9700
C29 C30 1.390(18)
C29 C34 1.414(18)
C30 C31 1.378(18)
C30 H30 0.9300
C31 C32 1.397(19)
C31 H31 0.9300
C32 C33 1.386(19)
C33 C34 1.371(18)
C33 H33 0.9300
C34 H34 0.9300
C35 H35A 0.9600
C35 H35B 0.9600
C35 H35C 0.9600
C36 H36A 0.9600
C36 H36B 0.9600
C36 H36C 0.9600

loop_
_geom_torsion_atom_site_label_1
_geom_torsion_atom_site_label_2
_geom_torsion_atom_site_label_3
_geom_torsion_atom_site_label_4
_geom_torsion
C27 N5 C1 O1 -10(2)
C27 N5 C1 C2 166.5(11)
C6 N1 C2 C1 -81.4(18)
C5 N1 C2 C1 109.8(15)
C6 N1 C2 C3 158.1(13)
C5 N1 C2 C3 -10.7(15)
O1 C1 C2 N1 174.5(14)
N5 C1 C2 N1 -2(2)
O1 C1 C2 C3 -68.9(19)
N5 C1 C2 C3 114.5(14)
N1 C2 C3 C4 26.8(14)
C1 C2 C3 C4 -101.0(13)
C2 C3 C4 C5 -35.6(16)
C3 C4 C5 N1 28.0(16)
C6 N1 C5 C4 -179.3(13)
C2 N1 C5 C4 -9.8(16)
C2 N1 C6 O2 -165.9(13)
C5 N1 C6 O2 2(2)
C2 N1 C6 C7 9(2)
C5 N1 C6 C7 177.5(11)
C12 O3 C7 C8 177.9(10)
C12 O3 C7 C6 -60.2(13)
O2 C6 C7 O3 -36.9(16)
N1 C6 C7 O3 147.7(12)
O2 C6 C7 C8 80.7(15)
N1 C6 C7 C8 -94.8(15)
O3 C7 C8 C9 -67.7(13)
C6 C7 C8 C9 170.6(11)
C7 C8 C9 C10 -74.2(16)
C7 C8 C9 C11 161.5(11)
C7 O3 C12 O4 7.5(17)
C7 O3 C12 C13 -170.0(9)
O4 C12 C13 C14 -53.5(15)
O3 C12 C13 C14 124.1(11)
C15 N2 C14 C13 -137.5(12)
C12 C13 C14 N2 -59.1(14)
C14 N2 C15 O5 -3(2)
C14 N2 C15 C16 177.4(10)
C21 N3 C16 C15 -124.5(14)
C35 N3 C16 C15 64.7(14)
C21 N3 C16 C17 111.7(14)
C35 N3 C16 C17 -59.1(13)
O5 C15 C16 N3 -71.2(16)
N2 C15 C16 N3 107.9(12)
O5 C15 C16 C17 53.2(16)
N2 C15 C16 C17 -127.7(11)
N3 C16 C17 C18 -169.9(11)
C15 C16 C17 C18 65.6(14)
C16 C17 C18 C20 60.9(16)
C16 C17 C18 C19 -175.4(11)
C35 N3 C21 O6 -3.6(19)
C16 N3 C21 O6 -174.0(12)
C35 N3 C21 C22 176.7(11)
C16 N3 C21 C22 6(2)
O6 C21 C22 C23 48.6(18)
N3 C21 C22 C23 -131.6(14)
O6 C21 C22 N4 -76.8(14)
N3 C21 C22 N4 103.0(14)
C26 N4 C22 C21 -104.7(12)
C36 N4 C22 C21 75.9(13)
C26 N4 C22 C23 126.9(11)
C36 N4 C22 C23 -52.4(14)
C21 C22 C23 C25 -179.6(12)
N4 C22 C23 C25 -55.0(14)
C21 C22 C23 C24 56.6(15)
N4 C22 C23 C24 -178.7(10)
C36 N4 C26 O7 179.2(12)
C22 N4 C26 O7 -0.1(18)
C36 N4 C26 C27 -2.7(18)
C22 N4 C26 C27 178.0(10)
C1 N5 C27 C26 -64.3(15)
C1 N5 C27 C28 174.2(12)
O7 C26 C27 N5 -40.0(15)
N4 C26 C27 N5 141.8(11)
O7 C26 C27 C28 80.1(15)
N4 C26 C27 C28 -98.0(13)
N5 C27 C28 C29 -179.3(11)
C26 C27 C28 C29 61.7(16)
C27 C28 C29 C30 90.7(15)
C27 C28 C29 C34 -88.1(16)
C34 C29 C30 C31 4(2)
C28 C29 C30 C31 -175.1(12)
C29 C30 C31 C32 0(2)
C30 C31 C32 O8 177.0(13)
C30 C31 C32 C33 -5(2)
O8 C32 C33 C34 -176.2(13)
C31 C32 C33 C34 6(2)
C32 C33 C34 C29 -2(2)
C30 C29 C34 C33 -3(2)
C28 C29 C34 C33 176.0(11)
